data_1555715
loop_
_publ_author_name
'Cornil, Johan'
'Echeverria, Pierre-Georges'
'Reymond, S\'ebastien'
'Phansavath, Phannarath'
'Ratovelomanana-Vidal, Virginie'
'Gu\'erinot, Amandine'
'Cossy, Janine'

_publ_section_title
;
 Synthetic Studies toward the C14-C29 Fragment of Mirabalin.
;
_journal_issue 18
_journal_name_full 'Organic letters'
_journal_page_first 4534
_journal_page_last 4537
_journal_paper_doi 10.1021/acs.orglett.6b02162
_journal_volume 18
_journal_year 2016
_chemical_absolute_configuration ad
_chemical_formula_moiety 'C13 H24 O4'
_chemical_formula_sum 'C13 H24 O4'
_chemical_formula_weight 244.32
_space_group_crystal_system monoclinic
_space_group_IT_number 4
_space_group_name_Hall 'P 2yb'
_space_group_name_H-M_alt 'P 1 21 1'
_atom_sites_solution_hydrogens geom
_atom_sites_solution_primary direct
_atom_sites_solution_secondary difmap
_audit_creation_method SHELXL-2013
_cell_angle_alpha 90
_cell_angle_beta 99.3200(10)
_cell_angle_gamma 90
_cell_formula_units_Z 2
_cell_length_a 8.94350(10)
_cell_length_b 8.70110(10)
_cell_length_c 9.2610(2)
_cell_measurement_reflns_used 9975
_cell_measurement_temperature 200(1)
_cell_measurement_theta_max 68.16
_cell_measurement_theta_min 5.01
_cell_volume 711.162(19)
_computing_cell_refinement 'Bruker SAINT'
_computing_data_collection 'Bruker APEX2'
_computing_data_reduction 'Bruker SAINT'
_computing_publication_material 'WinGX publication routines (Farrugia, 1999)'
_computing_structure_refinement 'SHELXL-2013 (Sheldrick, 2013)'
_computing_structure_solution 'SIR92 (Giacovazzo et al, 1993)'
_diffrn_ambient_temperature 200(1)
_diffrn_detector_area_resol_mean 8.3333
_diffrn_measured_fraction_theta_full 0.994
_diffrn_measured_fraction_theta_max 0.994
_diffrn_measurement_device_type 'Bruker APEX-II CCD'
_diffrn_measurement_method '\f and \w scans'
_diffrn_radiation_source micro-source
_diffrn_radiation_type CuK\a
_diffrn_radiation_wavelength 1.54178
_diffrn_reflns_av_R_equivalents 0.0120
_diffrn_reflns_av_unetI/netI 0.0108
_diffrn_reflns_Laue_measured_fraction_full 0.994
_diffrn_reflns_Laue_measured_fraction_max 0.994
_diffrn_reflns_limit_h_max 10
_diffrn_reflns_limit_h_min -10
_diffrn_reflns_limit_k_max 10
_diffrn_reflns_limit_k_min -10
_diffrn_reflns_limit_l_max 11
_diffrn_reflns_limit_l_min -11
_diffrn_reflns_number 11575
_diffrn_reflns_point_group_measured_fraction_full 0.990
_diffrn_reflns_point_group_measured_fraction_max 0.989
_diffrn_reflns_theta_full 67.679
_diffrn_reflns_theta_max 68.160
_diffrn_reflns_theta_min 5.011
_exptl_absorpt_coefficient_mu 0.675
_exptl_absorpt_correction_T_max 0.7531
_exptl_absorpt_correction_T_min 0.6390
_exptl_absorpt_correction_type multi-scan
_exptl_absorpt_process_details
; 
R.H. Blessing, Acta Cryst. (1995), A51, 33-38
;
_exptl_crystal_colour colourless
_exptl_crystal_density_diffrn 1.141
_exptl_crystal_density_method 'not measured'
_exptl_crystal_description prism
_exptl_crystal_F_000 268
_exptl_crystal_size_max 0.8
_exptl_crystal_size_mid 0.2
_exptl_crystal_size_min 0.08
_refine_diff_density_max 0.156
_refine_diff_density_min -0.119
_refine_diff_density_rms 0.024
_refine_ls_abs_structure_details
;
 Flack x determined using 1177 quotients [(I+)-(I-)]/[(I+)+(I-)]
 (Parsons and Flack (2004), Acta Cryst. A60, s61).
;
_refine_ls_abs_structure_Flack -0.01(8)
_refine_ls_extinction_coef 0.036(4)
_refine_ls_extinction_expression Fc^*^=kFc[1+0.001xFc^2^\l^3^/sin(2\q)]^-1/4^
_refine_ls_extinction_method SHELXL
_refine_ls_goodness_of_fit_ref 1.043
_refine_ls_hydrogen_treatment constr
_refine_ls_matrix_type full
_refine_ls_number_parameters 169
_refine_ls_number_reflns 2574
_refine_ls_number_restraints 1
_refine_ls_restrained_S_all 1.043
_refine_ls_R_factor_all 0.0309
_refine_ls_R_factor_gt 0.0308
_refine_ls_shift/su_max 0.000
_refine_ls_shift/su_mean 0.000
_refine_ls_structure_factor_coef Fsqd
_refine_ls_weighting_details 'w=1/[\s^2^(Fo^2^)+(0.0506P)^2^+0.0833P] where P=(Fo^2^+2Fc^2^)/3'
_refine_ls_weighting_scheme calc
_refine_ls_wR_factor_gt 0.0842
_refine_ls_wR_factor_ref 0.0845
_reflns_Friedel_coverage 0.856
_reflns_Friedel_fraction_full 0.984
_reflns_Friedel_fraction_max 0.983
_reflns_number_gt 2564
_reflns_number_total 2574
_reflns_threshold_expression 'I > 2\s(I)'
_cod_data_source_file ol6b02162_si_002.cif
_cod_data_source_block jc7-134
_cod_original_sg_symbol_H-M 'P 21'
_cod_database_code 1555715
_shelx_space_group_comment
;
The symmetry employed for this shelxl refinement is uniquely defined
by the following loop, which should always be used as a source of
symmetry information in preference to the above space-group names.
They are only intended as comments.
;

loop_
_space_group_symop_operation_xyz
'x, y, z'
'-x, y+1/2, -z'

loop_
_atom_site_label
_atom_site_type_symbol
_atom_site_fract_x
_atom_site_fract_y
_atom_site_fract_z
_atom_site_U_iso_or_equiv
_atom_site_adp_type
_atom_site_occupancy
_atom_site_site_symmetry_order
_atom_site_calc_flag
_atom_site_refinement_flags_posn
_atom_site_refinement_flags_adp
_atom_site_refinement_flags_occupancy
_atom_site_disorder_assembly
_atom_site_disorder_group
O1 O 0.65772(13) 0.70976(14) 0.78771(13) 0.0384(3) Uani 1 1 d . . . . .
O2 O 1.02156(15) 0.55425(17) 0.95170(17) 0.0509(4) Uani 1 1 d . . . . .
O3 O 0.71003(17) 0.69129(18) 1.08996(16) 0.0529(4) Uani 1 1 d . . . . .
O4A O 0.5521(3) 0.3537(4) 0.9026(4) 0.0547(7) Uani 0.5 1 d . . P A 1
H4B H 0.4702 0.3085 0.9078 0.082 Uiso 0.5 1 calc R U P A 1
O4B O 0.5443(4) 0.4127(5) 1.1077(4) 0.0703(10) Uani 0.5 1 d . . P A 2
H4C H 0.4706 0.3516 1.0937 0.106 Uiso 0.5 1 calc R U P A 2
C1 C 0.3206(3) 0.7592(3) 0.4319(3) 0.0682(7) Uani 1 1 d . . . . .
H1A H 0.3571 0.7863 0.3446 0.082 Uiso 1 1 calc R U . . .
H1B H 0.2234 0.7133 0.4268 0.082 Uiso 1 1 calc R U . . .
C2 C 0.4039(3) 0.7850(3) 0.5592(3) 0.0550(5) Uani 1 1 d . . . . .
H2 H 0.3643 0.7566 0.6446 0.066 Uiso 1 1 calc R U . . .
C3 C 0.5578(3) 0.8565(2) 0.5782(2) 0.0501(5) Uani 1 1 d . . . . .
H3A H 0.5587 0.9477 0.6423 0.060 Uiso 1 1 calc R U . . .
H3B H 0.5778 0.8923 0.4817 0.060 Uiso 1 1 calc R U . . .
C4 C 0.6849(2) 0.7490(2) 0.6437(2) 0.0414(4) Uani 1 1 d . . . . .
H4A H 0.6810 0.6537 0.5829 0.050 Uiso 1 1 calc R U . . .
C5 C 0.8404(2) 0.8219(2) 0.6541(2) 0.0466(5) Uani 1 1 d . . . . .
H5A H 0.8412 0.9208 0.7072 0.056 Uiso 1 1 calc R U . . .
H5B H 0.8608 0.8442 0.5543 0.056 Uiso 1 1 calc R U . . .
C6 C 0.9665(2) 0.7189(2) 0.7329(2) 0.0458(5) Uani 1 1 d . . . . .
H6 H 1.0608 0.7822 0.7539 0.055 Uiso 1 1 calc R U . . .
C7 C 0.9240(2) 0.6696(2) 0.8804(2) 0.0381(4) Uani 1 1 d . . . . .
H7 H 0.9278 0.7615 0.9458 0.046 Uiso 1 1 calc R U . . .
C8 C 0.76475(19) 0.60181(19) 0.85937(19) 0.0342(4) Uani 1 1 d . . . . .
H8 H 0.7627 0.5081 0.7966 0.041 Uiso 1 1 calc R U . . .
C9 C 0.7139(2) 0.5571(2) 1.00249(19) 0.0370(4) Uani 1 1 d . . . . .
H9 H 0.7896 0.4838 1.0557 0.044 Uiso 1 1 calc R U . . .
C10 C 0.5598(2) 0.4813(3) 0.9797(2) 0.0485(5) Uani 1 1 d . . . . .
H10A H 0.5319 0.4581 1.0766 0.058 Uiso 0.5 1 calc R U P A 1
H10B H 0.4842 0.5550 0.9298 0.058 Uiso 0.5 1 calc R U P A 1
H10C H 0.4792 0.5590 0.9529 0.058 Uiso 0.5 1 calc R U P A 2
H10D H 0.5526 0.4042 0.9003 0.058 Uiso 0.5 1 calc R U P A 2
C11 C 1.0000(3) 0.5819(3) 0.6396(3) 0.0642(7) Uani 1 1 d . . . . .
H11A H 0.9105 0.5155 0.6202 0.096 Uiso 1 1 calc R U . . .
H11B H 1.0856 0.5234 0.6921 0.096 Uiso 1 1 calc R U . . .
H11C H 1.0255 0.6191 0.5467 0.096 Uiso 1 1 calc R U . . .
C12 C 1.1679(2) 0.6117(4) 1.0098(3) 0.0710(8) Uani 1 1 d . . . . .
H12A H 1.2161 0.6526 0.9301 0.107 Uiso 1 1 calc R U . . .
H12B H 1.2300 0.5283 1.0590 0.107 Uiso 1 1 calc R U . . .
H12C H 1.1583 0.6937 1.0802 0.107 Uiso 1 1 calc R U . . .
C13 C 0.7782(5) 0.6717(5) 1.2372(3) 0.0961(11) Uani 1 1 d . . . . .
H13A H 0.7304 0.5852 1.2798 0.144 Uiso 1 1 calc R U . . .
H13B H 0.7651 0.7656 1.2923 0.144 Uiso 1 1 calc R U . . .
H13C H 0.8866 0.6508 1.2418 0.144 Uiso 1 1 calc R U . . .

loop_
_atom_site_aniso_label
_atom_site_aniso_U_11
_atom_site_aniso_U_22
_atom_site_aniso_U_33
_atom_site_aniso_U_23
_atom_site_aniso_U_13
_atom_site_aniso_U_12
O1 0.0373(6) 0.0366(7) 0.0426(6) 0.0076(5) 0.0106(5) 0.0051(5)
O2 0.0313(7) 0.0452(7) 0.0760(10) 0.0129(7) 0.0083(6) 0.0028(5)
O3 0.0590(8) 0.0496(8) 0.0550(8) -0.0114(7) 0.0243(6) -0.0034(7)
O4A 0.0424(14) 0.0416(15) 0.085(2) -0.0090(14) 0.0252(14) -0.0136(12)
O4B 0.076(2) 0.085(2) 0.0543(18) 0.0132(17) 0.0232(15) -0.032(2)
C1 0.0623(14) 0.0593(14) 0.0771(16) 0.0157(13) -0.0060(12) 0.0027(12)
C2 0.0539(12) 0.0485(12) 0.0620(12) 0.0143(10) 0.0077(10) 0.0090(9)
C3 0.0596(12) 0.0408(10) 0.0491(11) 0.0100(8) 0.0063(9) 0.0020(9)
C4 0.0497(10) 0.0368(9) 0.0388(9) 0.0025(7) 0.0102(7) -0.0006(8)
C5 0.0557(11) 0.0430(10) 0.0442(10) 0.0032(8) 0.0174(8) -0.0077(9)
C6 0.0403(9) 0.0474(11) 0.0535(10) -0.0023(9) 0.0190(8) -0.0069(8)
C7 0.0353(9) 0.0327(9) 0.0477(9) -0.0001(7) 0.0109(7) 0.0012(7)
C8 0.0330(8) 0.0290(8) 0.0413(9) 0.0011(7) 0.0086(7) 0.0011(7)
C9 0.0358(8) 0.0332(8) 0.0426(9) 0.0027(7) 0.0087(7) 0.0024(7)
C10 0.0424(10) 0.0517(12) 0.0520(11) 0.0125(9) 0.0094(8) -0.0088(9)
C11 0.0626(14) 0.0671(16) 0.0706(15) -0.0116(12) 0.0339(11) 0.0055(12)
C12 0.0359(10) 0.0836(18) 0.0906(18) 0.0307(15) 0.0010(11) -0.0041(11)
C13 0.141(3) 0.099(2) 0.0491(13) -0.0207(15) 0.0180(15) -0.026(2)

loop_
_atom_type_symbol
_atom_type_description
_atom_type_scat_dispersion_real
_atom_type_scat_dispersion_imag
_atom_type_scat_source
C C 0.0181 0.0091 'International Tables Vol C Tables 4.2.6.8 and 6.1.1.4'
H H 0.0000 0.0000 'International Tables Vol C Tables 4.2.6.8 and 6.1.1.4'
O O 0.0492 0.0322 'International Tables Vol C Tables 4.2.6.8 and 6.1.1.4'

loop_
_geom_angle_atom_site_label_1
_geom_angle_atom_site_label_2
_geom_angle_atom_site_label_3
_geom_angle
C8 O1 C4 112.79(13)
C7 O2 C12 112.68(17)
C13 O3 C9 113.8(2)
C1 C2 C3 123.9(2)
C2 C3 C4 113.93(17)
O1 C4 C5 109.38(15)
O1 C4 C3 106.80(15)
C5 C4 C3 112.72(17)
C4 C5 C6 112.46(16)
C11 C6 C5 112.58(19)
C11 C6 C7 112.61(18)
C5 C6 C7 108.53(14)
O2 C7 C8 106.06(13)
O2 C7 C6 112.83(14)
C8 C7 C6 110.76(15)
O1 C8 C9 107.54(13)
O1 C8 C7 110.32(13)
C9 C8 C7 113.12(14)
O3 C9 C10 109.34(15)
O3 C9 C8 108.94(15)
C10 C9 C8 112.64(15)
O4A C10 C9 114.2(2)
O4B C10 C9 106.9(2)

loop_
_geom_bond_atom_site_label_1
_geom_bond_atom_site_label_2
_geom_bond_distance
O1 C8 1.426(2)
O1 C4 1.435(2)
O2 C7 1.421(2)
O2 C12 1.422(3)
O3 C13 1.411(3)
O3 C9 1.425(2)
O4A C10 1.316(4)
O4B C10 1.354(4)
C1 C2 1.308(4)
C2 C3 1.495(3)
C3 C4 1.520(3)
C4 C5 1.518(3)
C5 C6 1.530(3)
C6 C11 1.530(3)
C6 C7 1.537(3)
C7 C8 1.525(2)
C8 C9 1.520(2)
C9 C10 1.512(3)
